data_4105204
loop_
_publ_author_name
'David B. Guthrie'
'Steven J. Geib'
'Dennis P. Curran'

_publ_section_title
;
 Synthesis of Highly Enantioenriched 3,4-Dihydroquinolin-2-ones by
 6-Exo-trig Radical Cyclizations of Axially Chiral \a-Halo-ortho-alkenyl
 Anilides
;
_journal_name_full 'Journal of the American Chemical Society'
_journal_page_first 15492
_journal_page_last 15500
_journal_paper_doi 10.1021/ja9066282
_journal_volume 131
_journal_year 2009
_chemical_formula_sum 'C27 H33 N O5'
_chemical_formula_weight 451.54
_chemical_name_systematic
; 
 ? 
;
_space_group_IT_number 14
_symmetry_cell_setting monoclinic
_symmetry_space_group_name_Hall '-P 2ybc'
_symmetry_space_group_name_H-M 'P 1 21/c 1'
_atom_sites_solution_hydrogens geom
_atom_sites_solution_primary direct
_atom_sites_solution_secondary difmap
_audit_creation_method SHELXL-97
_cell_angle_alpha 90.00
_cell_angle_beta 101.822(5)
_cell_angle_gamma 90.00
_cell_formula_units_Z 4
_cell_length_a 12.012(3)
_cell_length_b 9.305(2)
_cell_length_c 22.056(5)
_cell_measurement_reflns_used 1240
_cell_measurement_temperature 203(2)
_cell_measurement_theta_max 20.23
_cell_measurement_theta_min 2.29
_cell_volume 2412.9(10)
_computing_cell_refinement 'Bruker SMART'
_computing_data_collection 'Bruker SMART'
_computing_data_reduction 'Bruker SAINT'
_computing_molecular_graphics 'Bruker SHELXTL'
_computing_publication_material 'Bruker SHELXTL'
_computing_structure_refinement 'SHELXL-97 (Sheldrick, 1997)'
_computing_structure_solution 'SHELXS-97 (Sheldrick, 1990)'
_diffrn_ambient_temperature 203(2)
_diffrn_measured_fraction_theta_full 1.000
_diffrn_measured_fraction_theta_max 1.000
_diffrn_measurement_device_type 'CCD area detector'
_diffrn_measurement_method 'phi and omega scans'
_diffrn_radiation_monochromator graphite
_diffrn_radiation_source 'fine-focus sealed tube'
_diffrn_radiation_type MoK\a
_diffrn_radiation_wavelength 0.71073
_diffrn_reflns_av_R_equivalents 0.0893
_diffrn_reflns_av_sigmaI/netI 0.0730
_diffrn_reflns_limit_h_max 14
_diffrn_reflns_limit_h_min -14
_diffrn_reflns_limit_k_max 11
_diffrn_reflns_limit_k_min -11
_diffrn_reflns_limit_l_max 26
_diffrn_reflns_limit_l_min -26
_diffrn_reflns_number 18592
_diffrn_reflns_theta_full 25.00
_diffrn_reflns_theta_max 25.00
_diffrn_reflns_theta_min 1.73
_exptl_absorpt_coefficient_mu 0.085
_exptl_absorpt_correction_T_max 0.9824
_exptl_absorpt_correction_T_min 0.9790
_exptl_absorpt_correction_type none
_exptl_crystal_density_diffrn 1.243
_exptl_crystal_density_meas 0
_exptl_crystal_F_000 968
_exptl_crystal_size_max 0.25
_exptl_crystal_size_mid 0.21
_exptl_crystal_size_min 0.21
_refine_diff_density_max 0.171
_refine_diff_density_min -0.163
_refine_diff_density_rms 0.040
_refine_ls_extinction_method none
_refine_ls_goodness_of_fit_ref 0.922
_refine_ls_hydrogen_treatment mixed
_refine_ls_matrix_type full
_refine_ls_number_parameters 298
_refine_ls_number_reflns 4245
_refine_ls_number_restraints 0
_refine_ls_restrained_S_all 0.922
_refine_ls_R_factor_all 0.1066
_refine_ls_R_factor_gt 0.0570
_refine_ls_shift/su_max 0.004
_refine_ls_shift/su_mean 0.001
_refine_ls_structure_factor_coef Fsqd
_refine_ls_weighting_details 'calc w=1/[\s^2^(Fo^2^)+(0.0780P)^2^+0.0000P] where P=(Fo^2^+2Fc^2^)/3'
_refine_ls_weighting_scheme calc
_refine_ls_wR_factor_gt 0.1323
_refine_ls_wR_factor_ref 0.1537
_reflns_number_gt 2609
_reflns_number_total 4245
_reflns_threshold_expression >2sigma(I)
_cod_data_source_file ja9066282_si_004.cif
_cod_data_source_block dgc915s
_cod_database_code 4105204

loop_
_symmetry_equiv_pos_as_xyz
'x, y, z'
'-x, y+1/2, -z+1/2'
'-x, -y, -z'
'x, -y-1/2, z-1/2'

loop_
_atom_site_label
_atom_site_type_symbol
_atom_site_fract_x
_atom_site_fract_y
_atom_site_fract_z
_atom_site_U_iso_or_equiv
_atom_site_adp_type
_atom_site_occupancy
_atom_site_symmetry_multiplicity
_atom_site_calc_flag
_atom_site_refinement_flags
O1 O -0.22651(16) 0.3973(2) 0.00797(9) 0.0462(5) Uani 1 1 d .
O2 O 0.31427(17) 0.5545(2) 0.19965(9) 0.0491(5) Uani 1 1 d .
O3 O 0.25520(15) 0.67436(18) 0.27684(8) 0.0388(5) Uani 1 1 d .
O4 O 0.00988(16) 0.04730(18) 0.13943(8) 0.0433(5) Uani 1 1 d .
O5 O -0.44740(17) -0.2070(2) -0.03796(9) 0.0547(6) Uani 1 1 d .
N N -0.05503(18) 0.2520(2) 0.08834(10) 0.0334(5) Uani 1 1 d .
C1 C -0.0617(2) 0.4062(3) 0.08769(12) 0.0328(6) Uani 1 1 d .
C2 C -0.1456(2) 0.4783(3) 0.04508(12) 0.0369(7) Uani 1 1 d .
C3 C -0.1466(2) 0.6276(3) 0.04417(13) 0.0421(7) Uani 1 1 d .
H3A H -0.2018 0.6764 0.0151 0.051 Uiso 1 1 calc R
C4 C -0.0676(2) 0.7047(3) 0.08535(13) 0.0418(7) Uani 1 1 d .
H4A H -0.0689 0.8057 0.0841 0.050 Uiso 1 1 calc R
C5 C 0.0132(2) 0.6352(3) 0.12821(12) 0.0377(7) Uani 1 1 d .
H5A H 0.0664 0.6889 0.1565 0.045 Uiso 1 1 calc R
C6 C 0.0171(2) 0.4862(3) 0.13032(12) 0.0328(6) Uani 1 1 d .
C7 C 0.0992(2) 0.4007(3) 0.17657(11) 0.0320(6) Uani 1 1 d .
H7A H 0.1608 0.3667 0.1564 0.038 Uiso 1 1 calc R
C8 C 0.1533(2) 0.4678(3) 0.23841(12) 0.0347(6) Uani 1 1 d .
H8A H 0.0941 0.5217 0.2542 0.042 Uiso 1 1 calc R
C9 C 0.1916(2) 0.3356(3) 0.28256(12) 0.0388(7) Uani 1 1 d .
H9A H 0.1628 0.3498 0.3211 0.047 Uiso 1 1 calc R
C10 C 0.1290(2) 0.2056(3) 0.24734(12) 0.0390(7) Uani 1 1 d .
H10A H 0.1819 0.1458 0.2300 0.047 Uiso 1 1 calc R
H10B H 0.0939 0.1465 0.2751 0.047 Uiso 1 1 calc R
C11 C 0.0389(2) 0.2694(3) 0.19611(12) 0.0329(6) Uani 1 1 d .
H11A H -0.0266 0.3014 0.2136 0.039 Uiso 1 1 calc R
C12 C -0.0031(2) 0.1778(3) 0.14021(12) 0.0339(6) Uani 1 1 d .
C13 C -0.2767(3) 0.4521(4) -0.05124(13) 0.0577(9) Uani 1 1 d .
H13A H -0.3327 0.3843 -0.0725 0.087 Uiso 1 1 calc R
H13B H -0.2183 0.4666 -0.0752 0.087 Uiso 1 1 calc R
H13C H -0.3136 0.5431 -0.0466 0.087 Uiso 1 1 calc R
C14 C 0.2500(2) 0.5691(3) 0.23468(12) 0.0356(7) Uani 1 1 d .
C15 C 0.3441(2) 0.7869(3) 0.28372(13) 0.0426(7) Uani 1 1 d .
C16 C 0.3324(3) 0.8701(3) 0.22387(14) 0.0634(10) Uani 1 1 d .
H16A H 0.2566 0.9108 0.2129 0.095 Uiso 1 1 calc R
H16B H 0.3448 0.8060 0.1912 0.095 Uiso 1 1 calc R
H16C H 0.3882 0.9467 0.2291 0.095 Uiso 1 1 calc R
C17 C 0.3152(3) 0.8801(3) 0.33495(15) 0.0591(9) Uani 1 1 d .
H17A H 0.2406 0.9227 0.3210 0.089 Uiso 1 1 calc R
H17B H 0.3716 0.9556 0.3453 0.089 Uiso 1 1 calc R
H17C H 0.3149 0.8214 0.3713 0.089 Uiso 1 1 calc R
C18 C 0.4605(3) 0.7192(4) 0.30403(16) 0.0624(9) Uani 1 1 d .
H18A H 0.4777 0.6613 0.2705 0.094 Uiso 1 1 calc R
H18B H 0.4611 0.6588 0.3399 0.094 Uiso 1 1 calc R
H18C H 0.5173 0.7941 0.3146 0.094 Uiso 1 1 calc R
C19 C 0.3190(3) 0.3109(3) 0.29993(15) 0.0571(9) Uani 1 1 d .
H19A H 0.3346 0.2283 0.3272 0.086 Uiso 1 1 calc R
H19B H 0.3556 0.3952 0.3210 0.086 Uiso 1 1 calc R
H19C H 0.3483 0.2934 0.2627 0.086 Uiso 1 1 calc R
C20 C -0.0737(2) 0.1724(3) 0.02922(12) 0.0373(7) Uani 1 1 d .
H20A H -0.0081 0.1092 0.0299 0.045 Uiso 1 1 calc R
H20B H -0.0750 0.2419 -0.0043 0.045 Uiso 1 1 calc R
C21 C -0.1798(2) 0.0825(3) 0.01355(12) 0.0331(6) Uani 1 1 d .
C22 C -0.2446(2) 0.0429(3) 0.05583(12) 0.0364(7) Uani 1 1 d .
H22A H -0.2265 0.0807 0.0962 0.044 Uiso 1 1 calc R
C23 C -0.3355(2) -0.0509(3) 0.04038(13) 0.0395(7) Uani 1 1 d .
H23A H -0.3785 -0.0758 0.0700 0.047 Uiso 1 1 calc R
C24 C -0.3628(2) -0.1075(3) -0.01862(13) 0.0409(7) Uani 1 1 d .
C25 C -0.3014(3) -0.0661(3) -0.06232(13) 0.0452(7) Uani 1 1 d .
H25A H -0.3209 -0.1020 -0.1030 0.054 Uiso 1 1 calc R
C26 C -0.2114(2) 0.0280(3) -0.04609(13) 0.0428(7) Uani 1 1 d .
H26A H -0.1704 0.0558 -0.0762 0.051 Uiso 1 1 calc R
C27 C -0.5024(3) -0.2664(3) 0.00774(15) 0.0612(9) Uani 1 1 d .
H27A H -0.5600 -0.3344 -0.0117 0.092 Uiso 1 1 calc R
H27B H -0.5379 -0.1900 0.0270 0.092 Uiso 1 1 calc R
H27C H -0.4467 -0.3153 0.0390 0.092 Uiso 1 1 calc R

loop_
_atom_site_aniso_label
_atom_site_aniso_U_11
_atom_site_aniso_U_22
_atom_site_aniso_U_33
_atom_site_aniso_U_23
_atom_site_aniso_U_13
_atom_site_aniso_U_12
O1 0.0456(12) 0.0463(12) 0.0423(12) 0.0093(10) -0.0013(10) -0.0040(10)
O2 0.0518(13) 0.0552(13) 0.0449(12) -0.0080(10) 0.0211(11) -0.0135(10)
O3 0.0422(11) 0.0328(10) 0.0419(11) -0.0041(9) 0.0101(9) -0.0055(9)
O4 0.0518(12) 0.0261(11) 0.0502(12) 0.0010(9) 0.0060(10) 0.0013(9)
O5 0.0514(13) 0.0547(13) 0.0549(14) -0.0032(11) 0.0037(11) -0.0171(11)
N 0.0376(13) 0.0282(12) 0.0343(13) -0.0011(10) 0.0075(10) 0.0004(10)
C1 0.0377(16) 0.0267(14) 0.0380(16) 0.0032(12) 0.0172(13) 0.0009(12)
C2 0.0385(16) 0.0382(17) 0.0356(16) 0.0026(13) 0.0116(14) -0.0007(13)
C3 0.0469(18) 0.0362(17) 0.0447(18) 0.0120(14) 0.0128(15) 0.0091(14)
C4 0.0526(19) 0.0308(15) 0.0460(18) 0.0046(14) 0.0197(15) 0.0040(14)
C5 0.0469(17) 0.0276(15) 0.0413(17) -0.0007(13) 0.0155(14) 0.0009(13)
C6 0.0355(15) 0.0306(15) 0.0359(16) 0.0027(12) 0.0161(13) -0.0003(12)
C7 0.0370(15) 0.0272(14) 0.0339(15) 0.0009(12) 0.0125(12) 0.0013(12)
C8 0.0386(16) 0.0317(15) 0.0360(15) -0.0027(12) 0.0127(13) -0.0009(12)
C9 0.0503(18) 0.0359(16) 0.0314(15) 0.0022(13) 0.0109(13) -0.0017(13)
C10 0.0438(17) 0.0334(15) 0.0395(16) 0.0056(13) 0.0080(13) -0.0006(13)
C11 0.0372(15) 0.0291(14) 0.0344(15) 0.0003(12) 0.0121(12) -0.0028(12)
C12 0.0337(15) 0.0283(16) 0.0411(17) 0.0025(13) 0.0111(13) -0.0013(12)
C13 0.056(2) 0.074(2) 0.0400(18) 0.0129(17) 0.0038(16) -0.0061(18)
C14 0.0393(16) 0.0337(15) 0.0336(15) -0.0005(13) 0.0065(13) 0.0008(13)
C15 0.0415(17) 0.0340(16) 0.0507(18) 0.0016(14) 0.0057(14) -0.0109(13)
C16 0.084(3) 0.0424(18) 0.062(2) 0.0060(17) 0.0126(19) -0.0152(18)
C17 0.068(2) 0.0463(19) 0.064(2) -0.0157(17) 0.0151(18) -0.0147(17)
C18 0.0432(19) 0.068(2) 0.073(2) -0.0077(19) 0.0040(17) -0.0072(17)
C19 0.059(2) 0.0464(19) 0.059(2) 0.0090(16) -0.0053(17) 0.0006(16)
C20 0.0403(16) 0.0342(15) 0.0384(16) -0.0023(13) 0.0102(13) 0.0009(13)
C21 0.0364(15) 0.0282(14) 0.0343(15) 0.0009(12) 0.0067(13) 0.0050(12)
C22 0.0423(16) 0.0342(15) 0.0330(15) -0.0019(12) 0.0082(13) 0.0010(13)
C23 0.0396(16) 0.0402(16) 0.0397(17) 0.0037(14) 0.0105(13) -0.0001(14)
C24 0.0374(16) 0.0357(16) 0.0458(18) 0.0040(14) 0.0000(14) 0.0001(13)
C25 0.0502(19) 0.0495(18) 0.0337(16) -0.0053(14) 0.0033(14) -0.0022(15)
C26 0.0481(18) 0.0450(17) 0.0361(17) 0.0015(14) 0.0102(14) -0.0009(15)
C27 0.053(2) 0.058(2) 0.071(2) 0.0070(18) 0.0108(18) -0.0134(17)

loop_
_atom_type_symbol
_atom_type_description
_atom_type_scat_dispersion_real
_atom_type_scat_dispersion_imag
_atom_type_scat_source
C C 0.0033 0.0016 'International Tables Vol C Tables 4.2.6.8 and 6.1.1.4'
H H 0.0000 0.0000 'International Tables Vol C Tables 4.2.6.8 and 6.1.1.4'
N N 0.0061 0.0033 'International Tables Vol C Tables 4.2.6.8 and 6.1.1.4'
O O 0.0106 0.0060 'International Tables Vol C Tables 4.2.6.8 and 6.1.1.4'

loop_
_geom_angle_atom_site_label_1
_geom_angle_atom_site_label_2
_geom_angle_atom_site_label_3
_geom_angle
C2 O1 C13 118.1(2)
C14 O3 C15 121.1(2)
C24 O5 C27 117.5(2)
C12 N C1 121.7(2)
C12 N C20 116.4(2)
C1 N C20 119.6(2)
C2 C1 C6 119.3(2)
C2 C1 N 121.1(2)
C6 C1 N 119.6(2)
O1 C2 C3 122.8(3)
O1 C2 C1 117.7(2)
C3 C2 C1 119.4(3)
C4 C3 C2 120.6(3)
C4 C3 H3A 119.7
C2 C3 H3A 119.7
C5 C4 C3 120.4(3)
C5 C4 H4A 119.8
C3 C4 H4A 119.8
C4 C5 C6 120.6(3)
C4 C5 H5A 119.7
C6 C5 H5A 119.7
C5 C6 C1 119.6(2)
C5 C6 C7 124.6(2)
C1 C6 C7 115.8(2)
C6 C7 C8 119.7(2)
C6 C7 C11 109.5(2)
C8 C7 C11 102.4(2)
C6 C7 H7A 108.2
C8 C7 H7A 108.2
C11 C7 H7A 108.2
C14 C8 C7 113.5(2)
C14 C8 C9 112.9(2)
C7 C8 C9 104.5(2)
C14 C8 H8A 108.6
C7 C8 H8A 108.6
C9 C8 H8A 108.6
C19 C9 C10 111.7(2)
C19 C9 C8 115.2(2)
C10 C9 C8 104.4(2)
C19 C9 H9A 108.4
C10 C9 H9A 108.4
C8 C9 H9A 108.4
C11 C10 C9 105.5(2)
C11 C10 H10A 110.6
C9 C10 H10A 110.6
C11 C10 H10B 110.6
C9 C10 H10B 110.6
H10A C10 H10B 108.8
C12 C11 C10 117.3(2)
C12 C11 C7 108.8(2)
C10 C11 C7 102.5(2)
C12 C11 H11A 109.3
C10 C11 H11A 109.3
C7 C11 H11A 109.3
O4 C12 N 121.6(2)
O4 C12 C11 123.6(2)
N C12 C11 114.7(2)
O1 C13 H13A 109.5
O1 C13 H13B 109.5
H13A C13 H13B 109.5
O1 C13 H13C 109.5
H13A C13 H13C 109.5
H13B C13 H13C 109.5
O2 C14 O3 125.4(2)
O2 C14 C8 124.4(2)
O3 C14 C8 110.2(2)
O3 C15 C16 109.6(2)
O3 C15 C18 109.8(2)
C16 C15 C18 112.7(3)
O3 C15 C17 102.1(2)
C16 C15 C17 111.3(3)
C18 C15 C17 110.8(3)
C15 C16 H16A 109.5
C15 C16 H16B 109.5
H16A C16 H16B 109.5
C15 C16 H16C 109.5
H16A C16 H16C 109.5
H16B C16 H16C 109.5
C15 C17 H17A 109.5
C15 C17 H17B 109.5
H17A C17 H17B 109.5
C15 C17 H17C 109.5
H17A C17 H17C 109.5
H17B C17 H17C 109.5
C15 C18 H18A 109.5
C15 C18 H18B 109.5
H18A C18 H18B 109.5
C15 C18 H18C 109.5
H18A C18 H18C 109.5
H18B C18 H18C 109.5
C9 C19 H19A 109.5
C9 C19 H19B 109.5
H19A C19 H19B 109.5
C9 C19 H19C 109.5
H19A C19 H19C 109.5
H19B C19 H19C 109.5
N C20 C21 116.7(2)
N C20 H20A 108.1
C21 C20 H20A 108.1
N C20 H20B 108.1
C21 C20 H20B 108.1
H20A C20 H20B 107.3
C22 C21 C26 117.4(2)
C22 C21 C20 124.1(2)
C26 C21 C20 118.4(2)
C21 C22 C23 121.8(3)
C21 C22 H22A 119.1
C23 C22 H22A 119.1
C24 C23 C22 119.7(3)
C24 C23 H23A 120.1
C22 C23 H23A 120.1
O5 C24 C23 124.5(3)
O5 C24 C25 115.9(3)
C23 C24 C25 119.6(3)
C26 C25 C24 119.8(3)
C26 C25 H25A 120.1
C24 C25 H25A 120.1
C25 C26 C21 121.7(3)
C25 C26 H26A 119.2
C21 C26 H26A 119.2
O5 C27 H27A 109.5
O5 C27 H27B 109.5
H27A C27 H27B 109.5
O5 C27 H27C 109.5
H27A C27 H27C 109.5
H27B C27 H27C 109.5

loop_
_geom_bond_atom_site_label_1
_geom_bond_atom_site_label_2
_geom_bond_distance
O1 C2 1.363(3)
O1 C13 1.417(3)
O2 C14 1.207(3)
O3 C14 1.343(3)
O3 C15 1.481(3)
O4 C12 1.225(3)
O5 C24 1.376(3)
O5 C27 1.425(3)
N C12 1.372(3)
N C1 1.438(3)
N C20 1.476(3)
C1 C2 1.400(4)
C1 C6 1.404(4)
C2 C3 1.390(4)
C3 C4 1.373(4)
C3 H3A 0.9400
C4 C5 1.370(4)
C4 H4A 0.9400
C5 C6 1.388(4)
C5 H5A 0.9400
C6 C7 1.494(4)
C7 C8 1.520(3)
C7 C11 1.527(3)
C7 H7A 0.9900
C8 C14 1.511(4)
C8 C9 1.578(4)
C8 H8A 0.9900
C9 C19 1.516(4)
C9 C10 1.547(4)
C9 H9A 0.9900
C10 C11 1.516(4)
C10 H10A 0.9800
C10 H10B 0.9800
C11 C12 1.499(4)
C11 H11A 0.9900
C13 H13A 0.9700
C13 H13B 0.9700
C13 H13C 0.9700
C15 C16 1.512(4)
C15 C18 1.516(4)
C15 C17 1.520(4)
C16 H16A 0.9700
C16 H16B 0.9700
C16 H16C 0.9700
C17 H17A 0.9700
C17 H17B 0.9700
C17 H17C 0.9700
C18 H18A 0.9700
C18 H18B 0.9700
C18 H18C 0.9700
C19 H19A 0.9700
C19 H19B 0.9700
C19 H19C 0.9700
C20 C21 1.504(4)
C20 H20A 0.9800
C20 H20B 0.9800
C21 C22 1.381(4)
C21 C26 1.388(4)
C22 C23 1.385(4)
C22 H22A 0.9400
C23 C24 1.380(4)
C23 H23A 0.9400
C24 C25 1.383(4)
C25 C26 1.380(4)
C25 H25A 0.9400
C26 H26A 0.9400
C27 H27A 0.9700
C27 H27B 0.9700
C27 H27C 0.9700
